data_7008612
loop_
_publ_author_name
'Baker, Robert J.'
'Jones, Cameron'
'Kloth, Marc'

_publ_section_title
;
 Oxidation reactions of an anionic gallium(I) N-heterocyclic carbene
 analogue with group 16 compounds.
;
_journal_issue 12
_journal_name_full 'Dalton transactions (Cambridge, England : 2003)'
_journal_page_first 2106
_journal_page_last 2110
_journal_paper_doi 10.1039/b505085e
_journal_year 2005
_chemical_formula_sum 'C38 H46 Ga K N2 Se2'
_chemical_formula_weight 797.51
_chemical_name_systematic
;
?
;
_space_group_IT_number 14
_symmetry_cell_setting monoclinic
_symmetry_space_group_name_Hall '-P 2ybc'
_symmetry_space_group_name_H-M 'P 1 21/c 1'
_atom_sites_solution_hydrogens geom
_atom_sites_solution_primary direct
_atom_sites_solution_secondary difmap
_audit_creation_method SHELXL-97
_cell_angle_alpha 90.00
_cell_angle_beta 103.33(3)
_cell_angle_gamma 90.00
_cell_formula_units_Z 4
_cell_length_a 11.231(2)
_cell_length_b 16.360(3)
_cell_length_c 22.088(4)
_cell_measurement_temperature 150(2)
_cell_volume 3949.1(13)
_computing_structure_refinement 'SHELXL-97 (Sheldrick, 1997)'
_computing_structure_solution 'SHELXS-97 (Sheldrick, 1990)'
_diffrn_ambient_temperature 150(2)
_diffrn_measured_fraction_theta_full 0.988
_diffrn_measured_fraction_theta_max 0.988
_diffrn_measurement_device_type 'Nonius Kappa CCD'
_diffrn_radiation_monochromator graphite
_diffrn_radiation_source 'fine-focus sealed tube'
_diffrn_radiation_type MoK\a
_diffrn_radiation_wavelength 0.71073
_diffrn_reflns_av_R_equivalents 0.0668
_diffrn_reflns_av_sigmaI/netI 0.0671
_diffrn_reflns_limit_h_max 13
_diffrn_reflns_limit_h_min -13
_diffrn_reflns_limit_k_max 19
_diffrn_reflns_limit_k_min -18
_diffrn_reflns_limit_l_max 26
_diffrn_reflns_limit_l_min -26
_diffrn_reflns_number 24621
_diffrn_reflns_theta_full 25.41
_diffrn_reflns_theta_max 25.41
_diffrn_reflns_theta_min 3.10
_exptl_absorpt_coefficient_mu 2.671
_exptl_absorpt_correction_T_max 0.771
_exptl_absorpt_correction_T_min 0.690
_exptl_absorpt_correction_type milti-scan
_exptl_absorpt_process_details 'Sortav (Blessing, 1995)'
_exptl_crystal_colour orange-red
_exptl_crystal_density_diffrn 1.341
_exptl_crystal_density_method 'not measured'
_exptl_crystal_description block
_exptl_crystal_F_000 1624
_exptl_crystal_size_max 0.15
_exptl_crystal_size_mid 0.10
_exptl_crystal_size_min 0.10
_refine_diff_density_max 0.392
_refine_diff_density_min -0.371
_refine_diff_density_rms 0.080
_refine_ls_extinction_coef 0.00088(18)
_refine_ls_extinction_expression Fc^*^=kFc[1+0.001xFc^2^\l^3^/sin(2\q)]^-1/4^
_refine_ls_extinction_method SHELXL
_refine_ls_goodness_of_fit_ref 1.024
_refine_ls_hydrogen_treatment mixed
_refine_ls_matrix_type full
_refine_ls_number_parameters 406
_refine_ls_number_reflns 7200
_refine_ls_number_restraints 0
_refine_ls_restrained_S_all 1.024
_refine_ls_R_factor_all 0.0630
_refine_ls_R_factor_gt 0.0406
_refine_ls_shift/su_max 0.001
_refine_ls_shift/su_mean 0.000
_refine_ls_structure_factor_coef Fsqd
_refine_ls_weighting_details 'calc w=1/[\s^2^(Fo^2^)+(0.0281P)^2^+1.1455P] where P=(Fo^2^+2Fc^2^)/3'
_refine_ls_weighting_scheme calc
_refine_ls_wR_factor_gt 0.0775
_refine_ls_wR_factor_ref 0.0836
_reflns_number_gt 5425
_reflns_number_total 7200
_reflns_threshold_expression >2sigma(I)
_cod_data_source_file b505085e.txt
_cod_data_source_block compound4
_cod_original_cell_volume 3949.1(14)
_cod_original_sg_symbol_H-M P2(1)/c
_cod_database_code 7008612

loop_
_symmetry_equiv_pos_as_xyz
'x, y, z'
'-x, y+1/2, -z+1/2'
'-x, -y, -z'
'x, -y-1/2, z-1/2'

loop_
_atom_site_label
_atom_site_type_symbol
_atom_site_fract_x
_atom_site_fract_y
_atom_site_fract_z
_atom_site_U_iso_or_equiv
_atom_site_adp_type
_atom_site_occupancy
_atom_site_symmetry_multiplicity
_atom_site_calc_flag
_atom_site_refinement_flags
_atom_site_disorder_assembly
_atom_site_disorder_group
Se1 Se 1.12890(4) 0.75837(2) 0.325483(17) 0.03283(12) Uani 1 1 d . . .
Se2 Se 0.93718(3) 0.91916(2) 0.222199(15) 0.02716(11) Uani 1 1 d . . .
Ga1 Ga 1.14411(3) 0.86557(2) 0.253305(16) 0.02108(11) Uani 1 1 d . . .
K1 K 0.95666(8) 1.10446(5) 0.28546(4) 0.0335(2) Uani 1 1 d . . .
N1 N 1.2142(3) 0.82625(15) 0.18778(12) 0.0227(6) Uani 1 1 d . . .
N2 N 1.2648(3) 0.94894(15) 0.26922(11) 0.0207(6) Uani 1 1 d . . .
C1 C 1.3254(3) 0.86858(19) 0.19243(15) 0.0252(8) Uani 1 1 d . . .
H1 H 1.3820 0.8525 0.1687 0.030 Uiso 1 1 calc R . .
C2 C 1.3483(3) 0.93214(19) 0.23136(15) 0.0229(8) Uani 1 1 d . . .
H2 H 1.4187 0.9653 0.2337 0.028 Uiso 1 1 calc R . .
C3 C 1.1850(3) 0.75562(18) 0.15042(15) 0.0222(8) Uani 1 1 d . . .
C4 C 1.2553(3) 0.68324(19) 0.16325(15) 0.0232(8) Uani 1 1 d . . .
C5 C 1.2192(3) 0.6148(2) 0.12543(16) 0.0281(8) Uani 1 1 d . . .
H5 H 1.2673 0.5665 0.1327 0.034 Uiso 1 1 calc R . .
C6 C 1.1154(4) 0.6161(2) 0.07791(16) 0.0319(9) Uani 1 1 d . . .
H6 H 1.0910 0.5686 0.0535 0.038 Uiso 1 1 calc R . .
C7 C 1.0463(4) 0.6876(2) 0.06597(16) 0.0327(9) Uani 1 1 d . . .
H7 H 0.9736 0.6880 0.0339 0.039 Uiso 1 1 calc R . .
C8 C 1.0820(3) 0.7578(2) 0.10010(15) 0.0252(8) Uani 1 1 d . . .
C9 C 1.3688(3) 0.6780(2) 0.21598(16) 0.0291(8) Uani 1 1 d . . .
H9 H 1.3735 0.7296 0.2407 0.035 Uiso 1 1 calc R . .
C10 C 1.3636(4) 0.6065(2) 0.26007(17) 0.0396(10) Uani 1 1 d . . .
H10A H 1.2939 0.6139 0.2793 0.059 Uiso 1 1 calc R . .
H10B H 1.4395 0.6047 0.2925 0.059 Uiso 1 1 calc R . .
H10C H 1.3540 0.5552 0.2366 0.059 Uiso 1 1 calc R . .
C11 C 1.4843(4) 0.6733(3) 0.1904(2) 0.0523(12) Uani 1 1 d . . .
H11A H 1.4845 0.6218 0.1678 0.078 Uiso 1 1 calc R . .
H11B H 1.5568 0.6759 0.2249 0.078 Uiso 1 1 calc R . .
H11C H 1.4853 0.7192 0.1620 0.078 Uiso 1 1 calc R . .
C12 C 1.0166(4) 0.8385(2) 0.07941(16) 0.0362(10) Uani 1 1 d . . .
H12 H 1.0139 0.8700 0.1179 0.043 Uiso 1 1 calc R . .
C13 C 1.0968(4) 0.8875(2) 0.04418(17) 0.0457(11) Uani 1 1 d . . .
H13A H 1.1787 0.8947 0.0710 0.069 Uiso 1 1 calc R . .
H13B H 1.0597 0.9412 0.0327 0.069 Uiso 1 1 calc R . .
H13C H 1.1029 0.8578 0.0065 0.069 Uiso 1 1 calc R . .
C14 C 0.8857(4) 0.8306(3) 0.04152(19) 0.0555(13) Uani 1 1 d . . .
H14A H 0.8857 0.8063 0.0010 0.083 Uiso 1 1 calc R . .
H14B H 0.8477 0.8848 0.0354 0.083 Uiso 1 1 calc R . .
H14C H 0.8392 0.7956 0.0637 0.083 Uiso 1 1 calc R . .
C15 C 1.2404(3) 1.03199(18) 0.28172(14) 0.0194(7) Uani 1 1 d . . .
C16 C 1.2499(3) 1.05561(19) 0.34394(14) 0.0210(7) Uani 1 1 d . . .
C17 C 1.2296(3) 1.13720(19) 0.35689(15) 0.0248(8) Uani 1 1 d . . .
H17 H 1.2357 1.1534 0.3988 0.030 Uiso 1 1 calc R . .
C18 C 1.2008(3) 1.1951(2) 0.31015(15) 0.0268(8) Uani 1 1 d . . .
H18 H 1.1896 1.2507 0.3199 0.032 Uiso 1 1 calc R . .
C19 C 1.1886(3) 1.17106(19) 0.24912(16) 0.0258(8) Uani 1 1 d . . .
H19 H 1.1683 1.2108 0.2171 0.031 Uiso 1 1 calc R . .
C20 C 1.2053(3) 1.09013(18) 0.23317(14) 0.0202(7) Uani 1 1 d . . .
C21 C 1.2915(3) 0.9939(2) 0.39616(14) 0.0250(8) Uani 1 1 d . . .
H21 H 1.2544 0.9400 0.3808 0.030 Uiso 1 1 calc R . .
C22 C 1.4289(3) 0.9837(2) 0.41018(17) 0.0364(9) Uani 1 1 d . . .
H22A H 1.4542 0.9699 0.3718 0.055 Uiso 1 1 calc R . .
H22B H 1.4534 0.9396 0.4406 0.055 Uiso 1 1 calc R . .
H22C H 1.4684 1.0348 0.4272 0.055 Uiso 1 1 calc R . .
C23 C 1.2493(4) 1.0145(2) 0.45587(16) 0.0401(10) Uani 1 1 d . . .
H23A H 1.2926 1.0632 0.4753 0.060 Uiso 1 1 calc R . .
H23B H 1.2674 0.9684 0.4849 0.060 Uiso 1 1 calc R . .
H23C H 1.1610 1.0250 0.4455 0.060 Uiso 1 1 calc R . .
C24 C 1.1825(3) 1.0669(2) 0.16436(15) 0.0278(8) Uani 1 1 d . . .
H24 H 1.1887 1.0060 0.1620 0.033 Uiso 1 1 calc R . .
C25 C 1.0555(3) 1.0912(2) 0.12813(15) 0.0344(9) Uani 1 1 d . . .
H25A H 0.9942 1.0697 0.1492 0.052 Uiso 1 1 calc R . .
H25B H 1.0408 1.0686 0.0860 0.052 Uiso 1 1 calc R . .
H25C H 1.0494 1.1509 0.1259 0.052 Uiso 1 1 calc R . .
C26 C 1.2796(4) 1.1034(3) 0.13432(17) 0.0444(11) Uani 1 1 d . . .
H26A H 1.2618 1.0884 0.0902 0.067 Uiso 1 1 calc R . .
H26B H 1.3602 1.0821 0.1552 0.067 Uiso 1 1 calc R . .
H26C H 1.2792 1.1630 0.1383 0.067 Uiso 1 1 calc R . .
C27 C 1.2739(4) 0.7655(2) 0.39156(16) 0.0312(9) Uani 1 1 d . . .
C28 C 1.2565(4) 0.7761(2) 0.45155(18) 0.0446(11) Uani 1 1 d . . .
H28 H 1.1763 0.7834 0.4579 0.053 Uiso 1 1 calc R . .
C29 C 1.3567(5) 0.7760(3) 0.5022(2) 0.0607(14) Uani 1 1 d . . .
H29 H 1.3443 0.7837 0.5429 0.073 Uiso 1 1 calc R . .
C30 C 1.4732(5) 0.7649(3) 0.4942(2) 0.0527(12) Uani 1 1 d . . .
H30 H 1.5409 0.7638 0.5291 0.063 Uiso 1 1 calc R . .
C31 C 1.4907(4) 0.7555(2) 0.4343(2) 0.0471(11) Uani 1 1 d . . .
H31 H 1.5710 0.7484 0.4281 0.057 Uiso 1 1 calc R . .
C32 C 1.3910(4) 0.7564(2) 0.38346(18) 0.0374(10) Uani 1 1 d . . .
H32 H 1.4039 0.7506 0.3427 0.045 Uiso 1 1 calc R . .
C33 C 0.8637(3) 0.90086(19) 0.29177(15) 0.0262(8) Uani 1 1 d . . .
C34 C 0.7398(4) 0.8813(2) 0.27856(18) 0.0323(9) Uani 1 1 d . . .
H34 H 0.6958 0.8751 0.2366 0.039 Uiso 1 1 calc R . .
C35 C 0.6802(4) 0.8709(2) 0.3266(2) 0.0439(11) Uani 1 1 d . . .
H35 H 0.5955 0.8578 0.3175 0.053 Uiso 1 1 calc R . .
C36 C 0.7444(5) 0.8794(2) 0.3877(2) 0.0463(12) Uani 1 1 d . . .
H36 H 0.7039 0.8714 0.4206 0.056 Uiso 1 1 calc R . .
C37 C 0.8663(4) 0.8996(2) 0.40100(18) 0.0427(11) Uani 1 1 d . . .
H37 H 0.9098 0.9058 0.4431 0.051 Uiso 1 1 calc R . .
C38 C 0.9263(4) 0.9108(2) 0.35342(16) 0.0320(9) Uani 1 1 d . . .
H38 H 1.0105 0.9254 0.3629 0.038 Uiso 1 1 calc R . .

loop_
_atom_site_aniso_label
_atom_site_aniso_U_11
_atom_site_aniso_U_22
_atom_site_aniso_U_33
_atom_site_aniso_U_23
_atom_site_aniso_U_13
_atom_site_aniso_U_12
Se1 0.0370(3) 0.02387(19) 0.0396(2) 0.00721(16) 0.01279(18) -0.00447(16)
Se2 0.0251(2) 0.0313(2) 0.0264(2) 0.00101(15) 0.00874(16) -0.00023(15)
Ga1 0.0247(2) 0.01702(19) 0.0234(2) -0.00149(15) 0.00955(16) -0.00154(15)
K1 0.0283(5) 0.0316(4) 0.0421(5) -0.0005(4) 0.0113(4) 0.0031(3)
N1 0.0229(17) 0.0233(14) 0.0250(15) -0.0032(12) 0.0118(13) 0.0013(12)
N2 0.0234(17) 0.0181(13) 0.0214(14) -0.0017(11) 0.0068(13) 0.0014(11)
C1 0.024(2) 0.0259(18) 0.0280(18) 0.0025(16) 0.0118(16) 0.0052(15)
C2 0.019(2) 0.0205(17) 0.0309(19) 0.0024(15) 0.0083(16) -0.0010(14)
C3 0.024(2) 0.0189(16) 0.0262(18) -0.0043(14) 0.0114(16) -0.0003(14)
C4 0.021(2) 0.0236(17) 0.0261(18) -0.0018(15) 0.0090(16) -0.0015(14)
C5 0.033(2) 0.0194(17) 0.034(2) -0.0017(15) 0.0115(18) 0.0051(15)
C6 0.039(3) 0.0290(19) 0.0278(19) -0.0103(16) 0.0086(18) -0.0055(17)
C7 0.035(2) 0.038(2) 0.0245(19) -0.0064(17) 0.0034(17) -0.0006(17)
C8 0.029(2) 0.0264(18) 0.0214(18) -0.0003(15) 0.0077(16) 0.0060(15)
C9 0.026(2) 0.0261(18) 0.035(2) -0.0018(16) 0.0054(17) 0.0021(15)
C10 0.041(3) 0.029(2) 0.041(2) 0.0048(18) -0.0050(19) 0.0046(18)
C11 0.029(3) 0.064(3) 0.065(3) -0.004(2) 0.010(2) 0.008(2)
C12 0.048(3) 0.038(2) 0.0197(18) -0.0025(16) 0.0023(18) 0.0158(19)
C13 0.067(3) 0.033(2) 0.032(2) 0.0012(18) 0.002(2) 0.011(2)
C14 0.053(3) 0.070(3) 0.038(2) 0.009(2) 0.000(2) 0.023(2)
C15 0.0164(19) 0.0178(16) 0.0240(17) -0.0007(14) 0.0047(15) -0.0021(13)
C16 0.0167(19) 0.0229(17) 0.0237(18) -0.0002(14) 0.0051(15) 0.0006(14)
C17 0.025(2) 0.0249(18) 0.0235(18) -0.0059(15) 0.0043(15) -0.0006(15)
C18 0.028(2) 0.0194(17) 0.034(2) -0.0032(16) 0.0079(17) 0.0001(15)
C19 0.023(2) 0.0236(18) 0.031(2) 0.0028(15) 0.0071(16) 0.0019(15)
C20 0.0181(19) 0.0213(17) 0.0226(17) -0.0011(14) 0.0074(15) -0.0023(14)
C21 0.031(2) 0.0236(17) 0.0208(17) 0.0006(14) 0.0059(16) -0.0016(15)
C22 0.036(3) 0.040(2) 0.031(2) 0.0085(17) 0.0022(18) 0.0031(18)
C23 0.053(3) 0.042(2) 0.027(2) 0.0032(18) 0.0127(19) 0.001(2)
C24 0.033(2) 0.0292(19) 0.0214(18) 0.0005(15) 0.0066(16) 0.0053(16)
C25 0.036(2) 0.045(2) 0.0209(18) -0.0007(17) 0.0039(17) 0.0044(18)
C26 0.040(3) 0.066(3) 0.031(2) 0.003(2) 0.015(2) 0.002(2)
C27 0.042(3) 0.0215(18) 0.032(2) 0.0074(16) 0.0126(18) -0.0003(16)
C28 0.056(3) 0.045(2) 0.038(2) 0.0121(19) 0.023(2) 0.007(2)
C29 0.090(4) 0.061(3) 0.031(2) 0.007(2) 0.016(3) 0.006(3)
C30 0.058(3) 0.053(3) 0.041(3) 0.009(2) -0.002(2) -0.003(2)
C31 0.039(3) 0.044(2) 0.057(3) -0.001(2) 0.010(2) -0.001(2)
C32 0.039(3) 0.039(2) 0.036(2) -0.0040(18) 0.013(2) -0.0059(18)
C33 0.030(2) 0.0196(17) 0.032(2) -0.0039(15) 0.0141(17) 0.0011(15)
C34 0.034(2) 0.0263(18) 0.041(2) -0.0020(17) 0.0157(19) 0.0009(16)
C35 0.039(3) 0.038(2) 0.063(3) -0.005(2) 0.030(2) -0.0008(19)
C36 0.070(4) 0.029(2) 0.052(3) 0.0047(19) 0.039(3) 0.000(2)
C37 0.072(4) 0.029(2) 0.030(2) 0.0011(17) 0.017(2) 0.007(2)
C38 0.035(2) 0.0291(19) 0.031(2) -0.0025(16) 0.0068(18) 0.0063(17)

loop_
_atom_type_symbol
_atom_type_description
_atom_type_scat_dispersion_real
_atom_type_scat_dispersion_imag
_atom_type_scat_source
C C 0.0033 0.0016 'International Tables Vol C Tables 4.2.6.8 and 6.1.1.4'
H H 0.0000 0.0000 'International Tables Vol C Tables 4.2.6.8 and 6.1.1.4'
N N 0.0061 0.0033 'International Tables Vol C Tables 4.2.6.8 and 6.1.1.4'
K K 0.2009 0.2494 'International Tables Vol C Tables 4.2.6.8 and 6.1.1.4'
Ga Ga 0.2307 1.6083 'International Tables Vol C Tables 4.2.6.8 and 6.1.1.4'
Se Se -0.0929 2.2259 'International Tables Vol C Tables 4.2.6.8 and 6.1.1.4'

loop_
_geom_angle_atom_site_label_1
_geom_angle_atom_site_label_2
_geom_angle_atom_site_label_3
_geom_angle
_geom_angle_site_symmetry_1
_geom_angle_site_symmetry_3
_geom_angle_publ_flag
C27 Se1 Ga1 106.39(10) . . ?
C27 Se1 K1 128.64(11) . 2_745 ?
Ga1 Se1 K1 96.37(3) . 2_745 ?
C33 Se2 Ga1 106.01(11) . . ?
C33 Se2 K1 78.78(10) . . ?
Ga1 Se2 K1 104.13(3) . . ?
N2 Ga1 N1 88.91(11) . . ?
N2 Ga1 Se1 123.97(8) . . ?
N1 Ga1 Se1 111.19(8) . . ?
N2 Ga1 Se2 112.87(8) . . ?
N1 Ga1 Se2 116.19(9) . . ?
Se1 Ga1 Se2 103.96(3) . . ?
C18 K1 C19 25.93(8) . . ?
C18 K1 C5 122.54(9) . 2_755 ?
C19 K1 C5 147.51(9) . 2_755 ?
C18 K1 C4 117.44(9) . 2_755 ?
C19 K1 C4 134.64(9) . 2_755 ?
C5 K1 C4 25.92(8) 2_755 2_755 ?
C18 K1 C17 25.68(8) . . ?
C19 K1 C17 44.83(9) . . ?
C5 K1 C17 111.19(10) 2_755 . ?
C4 K1 C17 118.70(9) 2_755 . ?
C18 K1 C20 44.96(8) . . ?
C19 K1 C20 25.12(8) . . ?
C5 K1 C20 161.93(9) 2_755 . ?
C4 K1 C20 159.74(8) 2_755 . ?
C17 K1 C20 51.51(8) . . ?
C18 K1 C6 101.99(10) . 2_755 ?
C19 K1 C6 127.90(10) . 2_755 ?
C5 K1 C6 24.58(9) 2_755 2_755 ?
C4 K1 C6 44.05(9) 2_755 2_755 ?
C17 K1 C6 87.00(10) . 2_755 ?
C20 K1 C6 137.39(9) . 2_755 ?
C18 K1 Se2 119.15(7) . . ?
C19 K1 Se2 100.94(6) . . ?
C5 K1 Se2 109.10(7) 2_755 . ?
C4 K1 Se2 122.97(7) 2_755 . ?
C17 K1 Se2 109.12(6) . . ?
C20 K1 Se2 76.39(6) . . ?
C6 K1 Se2 115.47(7) 2_755 . ?
C18 K1 C16 44.23(8) . . ?
C19 K1 C16 51.09(8) . . ?
C5 K1 C16 118.87(9) 2_755 . ?
C4 K1 C16 136.03(8) 2_755 . ?
C17 K1 C16 24.56(8) . . ?
C20 K1 C16 43.43(8) . . ?
C6 K1 C16 95.02(9) 2_755 . ?
Se2 K1 C16 84.72(6) . . ?
C18 K1 C15 50.87(8) . . ?
C19 K1 C15 43.20(8) . . ?
C5 K1 C15 140.24(9) 2_755 . ?
C4 K1 C15 160.00(9) 2_755 . ?
C17 K1 C15 42.87(8) . . ?
C20 K1 C15 24.38(7) . . ?
C6 K1 C15 117.88(9) 2_755 . ?
Se2 K1 C15 69.20(5) . . ?
C16 K1 C15 23.99(7) . . ?
C18 K1 C3 93.41(9) . 2_755 ?
C19 K1 C3 110.65(8) . 2_755 ?
C5 K1 C3 43.24(8) 2_755 2_755 ?
C4 K1 C3 24.45(8) 2_755 2_755 ?
C17 K1 C3 99.28(9) . 2_755 ?
C20 K1 C3 135.69(8) . 2_755 ?
C6 K1 C3 49.08(8) 2_755 2_755 ?
Se2 K1 C3 147.34(6) . 2_755 ?
C16 K1 C3 121.57(8) . 2_755 ?
C15 K1 C3 141.82(8) . 2_755 ?
C18 K1 Se1 82.29(7) . 2_755 ?
C19 K1 Se1 71.09(7) . 2_755 ?
C5 K1 Se1 107.09(7) 2_755 2_755 ?
C4 K1 Se1 81.27(6) 2_755 2_755 ?
C17 K1 Se1 107.90(7) . 2_755 ?
C20 K1 Se1 85.58(6) . 2_755 ?
C6 K1 Se1 120.92(7) 2_755 2_755 ?
Se2 K1 Se1 112.46(3) . 2_755 ?
C16 K1 Se1 122.05(6) . 2_755 ?
C15 K1 Se1 109.91(6) . 2_755 ?
C3 K1 Se1 71.94(6) 2_755 2_755 ?
C1 N1 C3 121.8(3) . . ?
C1 N1 Ga1 107.0(2) . . ?
C3 N1 Ga1 129.5(2) . . ?
C2 N2 C15 118.8(3) . . ?
C2 N2 Ga1 106.99(19) . . ?
C15 N2 Ga1 124.0(2) . . ?
C2 C1 N1 117.7(3) . . ?
C1 C2 N2 118.3(3) . . ?
C8 C3 N1 118.5(3) . . ?
C8 C3 C4 119.9(3) . . ?
N1 C3 C4 121.6(3) . . ?
C8 C3 K1 88.3(2) . 2_745 ?
N1 C3 K1 114.64(19) . 2_745 ?
C4 C3 K1 66.64(18) . 2_745 ?
C5 C4 C3 118.6(3) . . ?
C5 C4 C9 119.3(3) . . ?
C3 C4 C9 122.1(3) . . ?
C5 C4 K1 75.4(2) . 2_745 ?
C3 C4 K1 88.9(2) . 2_745 ?
C9 C4 K1 105.8(2) . 2_745 ?
C6 C5 C4 121.4(3) . . ?
C6 C5 K1 86.2(2) . 2_745 ?
C4 C5 K1 78.70(19) . 2_745 ?
C5 C6 C7 119.5(3) . . ?
C5 C6 K1 69.26(19) . 2_745 ?
C7 C6 K1 88.8(2) . 2_745 ?
C8 C7 C6 121.0(3) . . ?
C7 C8 C3 119.4(3) . . ?
C7 C8 C12 119.7(3) . . ?
C3 C8 C12 120.6(3) . . ?
C4 C9 C11 110.6(3) . . ?
C4 C9 C10 112.5(3) . . ?
C11 C9 C10 110.9(3) . . ?
C14 C12 C8 115.4(3) . . ?
C14 C12 C13 111.7(3) . . ?
C8 C12 C13 107.7(3) . . ?
C16 C15 C20 119.9(3) . . ?
C16 C15 N2 118.4(3) . . ?
C20 C15 N2 121.7(3) . . ?
C16 C15 K1 75.08(19) . . ?
C20 C15 K1 71.81(18) . . ?
N2 C15 K1 123.9(2) . . ?
C17 C16 C15 118.9(3) . . ?
C17 C16 C21 121.0(3) . . ?
C15 C16 C21 119.9(3) . . ?
C17 C16 K1 69.98(19) . . ?
C15 C16 K1 80.92(19) . . ?
C21 C16 K1 123.6(2) . . ?
C18 C17 C16 121.5(3) . . ?
C18 C17 K1 73.1(2) . . ?
C16 C17 K1 85.5(2) . . ?
C19 C18 C17 119.2(3) . . ?
C19 C18 K1 78.7(2) . . ?
C17 C18 K1 81.2(2) . . ?
C18 C19 C20 121.9(3) . . ?
C18 C19 K1 75.3(2) . . ?
C20 C19 K1 84.3(2) . . ?
C19 C20 C15 118.4(3) . . ?
C19 C20 C24 119.1(3) . . ?
C15 C20 C24 122.5(3) . . ?
C19 C20 K1 70.55(19) . . ?
C15 C20 K1 83.81(19) . . ?
C24 C20 K1 114.1(2) . . ?
C22 C21 C16 110.4(3) . . ?
C22 C21 C23 110.5(3) . . ?
C16 C21 C23 113.8(3) . . ?
C25 C24 C26 110.3(3) . . ?
C25 C24 C20 112.3(3) . . ?
C26 C24 C20 111.3(3) . . ?
C32 C27 C28 119.0(4) . . ?
C32 C27 Se1 124.2(3) . . ?
C28 C27 Se1 116.7(3) . . ?
C29 C28 C27 119.9(4) . . ?
C30 C29 C28 121.0(4) . . ?
C29 C30 C31 119.1(4) . . ?
C30 C31 C32 120.2(4) . . ?
C27 C32 C31 120.8(4) . . ?
C38 C33 C34 119.2(3) . . ?
C38 C33 Se2 123.3(3) . . ?
C34 C33 Se2 117.4(3) . . ?
C35 C34 C33 120.2(4) . . ?
C36 C35 C34 119.9(4) . . ?
C37 C36 C35 120.2(4) . . ?
C36 C37 C38 120.4(4) . . ?
C37 C38 C33 120.2(4) . . ?

loop_
_geom_bond_atom_site_label_1
_geom_bond_atom_site_label_2
_geom_bond_distance
_geom_bond_site_symmetry_2
_geom_bond_publ_flag
Se1 C27 1.923(4) . ?
Se1 Ga1 2.4026(6) . ?
Se1 K1 3.4903(11) 2_745 ?
Se2 C33 1.928(3) . ?
Se2 Ga1 2.4301(7) . ?
Se2 K1 3.3241(10) . ?
Ga1 N2 1.898(3) . ?
Ga1 N1 1.912(3) . ?
K1 C18 3.054(4) . ?
K1 C19 3.095(4) . ?
K1 C5 3.098(4) 2_755 ?
K1 C4 3.140(3) 2_755 ?
K1 C17 3.153(4) . ?
K1 C20 3.267(3) . ?
K1 C6 3.305(4) 2_755 ?
K1 C16 3.345(4) . ?
K1 C15 3.419(3) . ?
K1 C3 3.419(3) 2_755 ?
K1 Se1 3.4903(11) 2_755 ?
N1 C1 1.410(4) . ?
N1 C3 1.414(4) . ?
N2 C2 1.420(4) . ?
N2 C15 1.426(4) . ?
C1 C2 1.336(4) . ?
C3 C8 1.408(5) . ?
C3 C4 1.415(4) . ?
C3 K1 3.419(3) 2_745 ?
C4 C5 1.400(5) . ?
C4 C9 1.518(5) . ?
C4 K1 3.140(3) 2_745 ?
C5 C6 1.378(5) . ?
C5 K1 3.098(4) 2_745 ?
C6 C7 1.394(5) . ?
C6 K1 3.305(4) 2_745 ?
C7 C8 1.383(5) . ?
C8 C12 1.528(5) . ?
C9 C11 1.532(5) . ?
C9 C10 1.532(5) . ?
C12 C14 1.521(6) . ?
C12 C13 1.544(6) . ?
C15 C16 1.408(4) . ?
C15 C20 1.419(4) . ?
C16 C17 1.395(4) . ?
C16 C21 1.523(4) . ?
C17 C18 1.383(5) . ?
C18 C19 1.380(4) . ?
C19 C20 1.394(4) . ?
C20 C24 1.530(4) . ?
C21 C22 1.512(5) . ?
C21 C23 1.538(5) . ?
C24 C25 1.519(5) . ?
C24 C26 1.523(5) . ?
C27 C32 1.376(5) . ?
C27 C28 1.394(5) . ?
C28 C29 1.392(6) . ?
C29 C30 1.371(7) . ?
C30 C31 1.389(6) . ?
C31 C32 1.392(6) . ?
C33 C38 1.391(5) . ?
C33 C34 1.391(5) . ?
C34 C35 1.390(5) . ?
C35 C36 1.383(6) . ?
C36 C37 1.373(6) . ?
C37 C38 1.385(5) . ?
